data_4080863
loop_
_publ_author_name
'Li, Yu-Fei'
'Kang, Youngjin'
'Ko, Soo-Byung'
'Rao, Yingli'
'Sauriol, Francoise'
'Wang, Suning'

_publ_section_title
;
 Highly Congested Donor--Acceptor P--B Compound: Synthesis and Properties
 of a BMes2- and a PPh2-Functionalized 1,8-Naphthalene
;
_journal_issue 10
_journal_name_full Organometallics
_journal_page_first 3063
_journal_paper_doi 10.1021/om4002846
_journal_volume 32
_journal_year 2013
_chemical_formula_sum 'C40 H38 B P'
_chemical_formula_weight 560.48
_chemical_name_systematic
; 
 ? 
;
_space_group_IT_number 14
_symmetry_cell_setting monoclinic
_symmetry_space_group_name_Hall '-P 2yn'
_symmetry_space_group_name_H-M 'P 1 21/n 1'
_atom_sites_solution_hydrogens geom
_atom_sites_solution_primary direct
_atom_sites_solution_secondary difmap
_audit_creation_method SHELXL-97
_cell_angle_alpha 90.00
_cell_angle_beta 95.0840(10)
_cell_angle_gamma 90.00
_cell_formula_units_Z 4
_cell_length_a 10.0715(2)
_cell_length_b 27.7173(4)
_cell_length_c 11.3586(2)
_cell_measurement_reflns_used 5558
_cell_measurement_temperature 180(2)
_cell_measurement_theta_max 27.07
_cell_measurement_theta_min 2.59
_cell_volume 3158.33(10)
_computing_cell_refinement 'Bruker SAINT'
_computing_data_collection 'Bruker APEX2'
_computing_data_reduction 'Bruker SAINT'
_computing_molecular_graphics 'Bruker SHELXTL'
_computing_publication_material 'Bruker SHELXTL'
_computing_structure_refinement 'SHELXL-97 (Sheldrick, 1997)'
_computing_structure_solution 'SHELXS-97 (Sheldrick, 1990)'
_diffrn_ambient_temperature 180(2)
_diffrn_measured_fraction_theta_full 0.992
_diffrn_measured_fraction_theta_max 0.992
_diffrn_measurement_device_type 'Bruker APEX-II CCD'
_diffrn_measurement_method '\f and \w scans'
_diffrn_radiation_monochromator graphite
_diffrn_radiation_source 'fine-focus sealed tube'
_diffrn_radiation_type MoK\a
_diffrn_radiation_wavelength 0.71073
_diffrn_reflns_av_R_equivalents 0.0243
_diffrn_reflns_av_sigmaI/netI 0.0338
_diffrn_reflns_limit_h_max 12
_diffrn_reflns_limit_h_min -12
_diffrn_reflns_limit_k_max 35
_diffrn_reflns_limit_k_min -31
_diffrn_reflns_limit_l_max 14
_diffrn_reflns_limit_l_min -14
_diffrn_reflns_number 15267
_diffrn_reflns_theta_full 27.12
_diffrn_reflns_theta_max 27.12
_diffrn_reflns_theta_min 2.59
_diffrn_standards_number 0
_exptl_absorpt_coefficient_mu 0.114
_exptl_absorpt_correction_T_max 0.9887
_exptl_absorpt_correction_T_min 0.9776
_exptl_absorpt_correction_type multi-scan
_exptl_crystal_colour colourless
_exptl_crystal_density_diffrn 1.179
_exptl_crystal_density_method 'not measured'
_exptl_crystal_description block
_exptl_crystal_F_000 1192
_exptl_crystal_size_max 0.20
_exptl_crystal_size_mid 0.20
_exptl_crystal_size_min 0.10
_refine_diff_density_max 0.351
_refine_diff_density_min -0.249
_refine_diff_density_rms 0.040
_refine_ls_extinction_method none
_refine_ls_goodness_of_fit_ref 1.058
_refine_ls_hydrogen_treatment constr
_refine_ls_matrix_type full
_refine_ls_number_parameters 385
_refine_ls_number_reflns 6929
_refine_ls_number_restraints 0
_refine_ls_restrained_S_all 1.058
_refine_ls_R_factor_all 0.0556
_refine_ls_R_factor_gt 0.0418
_refine_ls_shift/su_max 0.006
_refine_ls_shift/su_mean 0.000
_refine_ls_structure_factor_coef Fsqd
_refine_ls_weighting_details 'calc w=1/[\s^2^(Fo^2^)+(0.0500P)^2^+0.8400P] where P=(Fo^2^+2Fc^2^)/3'
_refine_ls_weighting_scheme calc
_refine_ls_wR_factor_gt 0.1040
_refine_ls_wR_factor_ref 0.1115
_reflns_number_gt 5549
_reflns_number_total 6929
_reflns_threshold_expression >2sigma(I)
_cod_data_source_file om4002846_si_004.cif
_cod_data_source_block yufei3
_cod_depositor_comments
;
The following automatic conversions were performed:

'_symmetry_cell_setting' value 'Monoclinic' changed to 'monoclinic'
according to /home/saulius/struct/CIF-dictionaries/cif_core.dic
dictionary named 'cif_core.dic' version 2.3.1 from 2005-06-27.

Automatic conversion script
Id: cif_fix_values 1891 2012-01-12 08:04:46Z andrius 
;
_cod_original_sg_symbol_H-M P2(1)/n
_cod_database_code 4080863

loop_
_symmetry_equiv_pos_as_xyz
'x, y, z'
'-x+1/2, y+1/2, -z+1/2'
'-x, -y, -z'
'x-1/2, -y-1/2, z-1/2'

loop_
_atom_site_label
_atom_site_type_symbol
_atom_site_fract_x
_atom_site_fract_y
_atom_site_fract_z
_atom_site_U_iso_or_equiv
_atom_site_adp_type
_atom_site_occupancy
_atom_site_symmetry_multiplicity
_atom_site_calc_flag
_atom_site_refinement_flags
P1 P 0.20859(4) 0.109711(13) 0.35453(3) 0.02327(10) Uani 1 1 d .
B1 B 0.15489(17) 0.15632(6) 0.20535(14) 0.0260(3) Uani 1 1 d .
C1 C 0.00366(14) 0.16450(5) 0.24033(12) 0.0257(3) Uani 1 1 d .
C2 C -0.07951(16) 0.20021(6) 0.19242(13) 0.0332(3) Uani 1 1 d .
H2A H -0.0458 0.2230 0.1400 0.040 Uiso 1 1 calc R
C3 C -0.21336(17) 0.20400(6) 0.21894(14) 0.0378(4) Uani 1 1 d .
H3A H -0.2675 0.2294 0.1852 0.045 Uiso 1 1 calc R
C4 C -0.26603(16) 0.17168(6) 0.29242(14) 0.0364(4) Uani 1 1 d .
H4A H -0.3574 0.1738 0.3065 0.044 Uiso 1 1 calc R
C5 C -0.18537(15) 0.13508(6) 0.34769(13) 0.0300(3) Uani 1 1 d .
C6 C -0.04900(14) 0.13341(5) 0.32423(12) 0.0248(3) Uani 1 1 d .
C7 C 0.03759(14) 0.09963(5) 0.38550(12) 0.0253(3) Uani 1 1 d .
C8 C -0.01139(16) 0.06548(6) 0.45831(13) 0.0317(3) Uani 1 1 d .
H8A H 0.0465 0.0422 0.4967 0.038 Uiso 1 1 calc R
C9 C -0.14805(17) 0.06542(6) 0.47534(15) 0.0385(4) Uani 1 1 d .
H9A H -0.1827 0.0411 0.5230 0.046 Uiso 1 1 calc R
C10 C -0.23144(16) 0.09976(6) 0.42440(15) 0.0379(4) Uani 1 1 d .
H10A H -0.3223 0.1000 0.4407 0.045 Uiso 1 1 calc R
C11 C 0.30493(14) 0.12854(5) 0.49068(13) 0.0274(3) Uani 1 1 d .
C12 C 0.27175(16) 0.11476(6) 0.60243(13) 0.0327(3) Uani 1 1 d .
H12A H 0.1972 0.0943 0.6098 0.039 Uiso 1 1 calc R
C13 C 0.34720(18) 0.13081(6) 0.70276(14) 0.0416(4) Uani 1 1 d .
H13A H 0.3232 0.1217 0.7787 0.050 Uiso 1 1 calc R
C14 C 0.45703(18) 0.15997(6) 0.69330(16) 0.0436(4) Uani 1 1 d .
H14A H 0.5081 0.1709 0.7625 0.052 Uiso 1 1 calc R
C15 C 0.49257(17) 0.17322(6) 0.58329(16) 0.0420(4) Uani 1 1 d .
H15A H 0.5693 0.1926 0.5766 0.050 Uiso 1 1 calc R
C16 C 0.41591(16) 0.15812(6) 0.48228(15) 0.0352(4) Uani 1 1 d .
H16A H 0.4392 0.1680 0.4067 0.042 Uiso 1 1 calc R
C17 C 0.27301(15) 0.04973(5) 0.32772(12) 0.0274(3) Uani 1 1 d .
C18 C 0.40161(16) 0.03647(6) 0.36937(14) 0.0371(4) Uani 1 1 d .
H18A H 0.4564 0.0585 0.4158 0.044 Uiso 1 1 calc R
C19 C 0.45063(19) -0.00880(7) 0.34349(16) 0.0485(5) Uani 1 1 d .
H19A H 0.5390 -0.0175 0.3718 0.058 Uiso 1 1 calc R
C20 C 0.3722(2) -0.04093(7) 0.27745(16) 0.0521(5) Uani 1 1 d .
H20A H 0.4062 -0.0718 0.2595 0.063 Uiso 1 1 calc R
C21 C 0.2436(2) -0.02830(6) 0.23715(15) 0.0465(4) Uani 1 1 d .
H21A H 0.1889 -0.0508 0.1922 0.056 Uiso 1 1 calc R
C22 C 0.19377(17) 0.01670(6) 0.26152(13) 0.0348(4) Uani 1 1 d .
H22A H 0.1052 0.0251 0.2330 0.042 Uiso 1 1 calc R
C23 C 0.23049(14) 0.20813(5) 0.20127(12) 0.0267(3) Uani 1 1 d .
C24 C 0.24634(15) 0.23878(5) 0.30122(13) 0.0295(3) Uani 1 1 d .
C25 C 0.32363(17) 0.28050(6) 0.30050(15) 0.0379(4) Uani 1 1 d .
H25A H 0.3366 0.2992 0.3706 0.045 Uiso 1 1 calc R
C26 C 0.38214(17) 0.29558(6) 0.20088(16) 0.0407(4) Uani 1 1 d .
C27 C 0.35252(17) 0.26919(6) 0.09850(15) 0.0381(4) Uani 1 1 d .
H27A H 0.3846 0.2803 0.0272 0.046 Uiso 1 1 calc R
C28 C 0.27738(16) 0.22690(6) 0.09587(13) 0.0327(3) Uani 1 1 d .
C29 C 0.2432(2) 0.20511(7) -0.02519(14) 0.0502(5) Uani 1 1 d .
H29A H 0.2480 0.2301 -0.0857 0.075 Uiso 1 1 calc R
H29B H 0.1528 0.1918 -0.0297 0.075 Uiso 1 1 calc R
H29C H 0.3067 0.1793 -0.0386 0.075 Uiso 1 1 calc R
C30 C 0.4698(2) 0.33973(8) 0.2027(2) 0.0644(6) Uani 1 1 d .
H30A H 0.4614 0.3549 0.1245 0.097 Uiso 1 1 calc R
H30B H 0.5627 0.3303 0.2232 0.097 Uiso 1 1 calc R
H30C H 0.4421 0.3626 0.2616 0.097 Uiso 1 1 calc R
C31 C 0.17351(17) 0.23213(6) 0.41141(14) 0.0355(4) Uani 1 1 d .
H31A H 0.2334 0.2402 0.4814 0.053 Uiso 1 1 calc R
H31B H 0.1447 0.1985 0.4167 0.053 Uiso 1 1 calc R
H31C H 0.0954 0.2534 0.4074 0.053 Uiso 1 1 calc R
C32 C 0.18067(15) 0.11547(5) 0.10441(12) 0.0274(3) Uani 1 1 d .
C33 C 0.07880(17) 0.09109(6) 0.03417(13) 0.0341(3) Uani 1 1 d .
C34 C 0.11051(19) 0.05518(6) -0.04525(14) 0.0408(4) Uani 1 1 d .
H34A H 0.0398 0.0394 -0.0909 0.049 Uiso 1 1 calc R
C35 C 0.2398(2) 0.04158(6) -0.06033(15) 0.0427(4) Uani 1 1 d .
C36 C 0.34011(18) 0.06539(6) 0.00741(14) 0.0383(4) Uani 1 1 d .
H36A H 0.4302 0.0570 -0.0011 0.046 Uiso 1 1 calc R
C37 C 0.31354(16) 0.10131(6) 0.08773(13) 0.0312(3) Uani 1 1 d .
C38 C 0.43458(16) 0.12409(6) 0.15384(14) 0.0368(4) Uani 1 1 d .
H38A H 0.5109 0.1022 0.1526 0.055 Uiso 1 1 calc R
H38B H 0.4163 0.1302 0.2358 0.055 Uiso 1 1 calc R
H38C H 0.4550 0.1546 0.1159 0.055 Uiso 1 1 calc R
C39 C 0.2706(3) 0.00277(8) -0.1472(2) 0.0668(6) Uani 1 1 d .
H39A H 0.1891 -0.0056 -0.1967 0.100 Uiso 1 1 calc R
H39B H 0.3046 -0.0259 -0.1040 0.100 Uiso 1 1 calc R
H39C H 0.3379 0.0146 -0.1973 0.100 Uiso 1 1 calc R
C40 C -0.06872(18) 0.10168(8) 0.03626(17) 0.0516(5) Uani 1 1 d .
H40A H -0.1200 0.0800 -0.0186 0.077 Uiso 1 1 calc R
H40B H -0.0864 0.1352 0.0124 0.077 Uiso 1 1 calc R
H40C H -0.0951 0.0967 0.1164 0.077 Uiso 1 1 calc R

loop_
_atom_site_aniso_label
_atom_site_aniso_U_11
_atom_site_aniso_U_22
_atom_site_aniso_U_33
_atom_site_aniso_U_23
_atom_site_aniso_U_13
_atom_site_aniso_U_12
P1 0.02200(19) 0.02603(19) 0.02190(18) -0.00042(14) 0.00267(13) -0.00178(14)
B1 0.0273(8) 0.0301(8) 0.0207(7) 0.0008(6) 0.0024(6) -0.0033(7)
C1 0.0263(7) 0.0268(7) 0.0238(7) -0.0029(5) 0.0004(5) -0.0023(6)
C2 0.0360(9) 0.0324(8) 0.0308(8) 0.0038(6) 0.0011(6) 0.0005(7)
C3 0.0355(9) 0.0402(9) 0.0366(9) 0.0011(7) -0.0042(7) 0.0077(7)
C4 0.0231(8) 0.0472(10) 0.0385(9) -0.0044(7) 0.0004(6) 0.0038(7)
C5 0.0252(8) 0.0341(8) 0.0307(8) -0.0041(6) 0.0022(6) -0.0033(6)
C6 0.0242(7) 0.0261(7) 0.0240(7) -0.0038(5) 0.0016(5) -0.0031(6)
C7 0.0243(7) 0.0265(7) 0.0252(7) -0.0023(5) 0.0036(5) -0.0033(6)
C8 0.0324(8) 0.0301(8) 0.0331(8) 0.0036(6) 0.0055(6) -0.0035(6)
C9 0.0366(9) 0.0386(9) 0.0418(9) 0.0059(7) 0.0123(7) -0.0101(7)
C10 0.0255(8) 0.0464(10) 0.0431(9) -0.0009(7) 0.0105(7) -0.0074(7)
C11 0.0256(7) 0.0287(7) 0.0272(7) -0.0041(6) -0.0008(6) 0.0031(6)
C12 0.0351(8) 0.0342(8) 0.0287(7) -0.0017(6) 0.0023(6) 0.0026(7)
C13 0.0503(11) 0.0458(10) 0.0275(8) -0.0038(7) -0.0033(7) 0.0093(8)
C14 0.0456(10) 0.0417(10) 0.0403(9) -0.0137(8) -0.0145(8) 0.0081(8)
C15 0.0304(9) 0.0379(9) 0.0560(11) -0.0114(8) -0.0063(8) -0.0011(7)
C16 0.0286(8) 0.0389(9) 0.0382(8) -0.0040(7) 0.0022(6) -0.0038(7)
C17 0.0315(8) 0.0299(7) 0.0213(7) 0.0015(6) 0.0047(6) 0.0027(6)
C18 0.0331(9) 0.0461(10) 0.0320(8) -0.0017(7) 0.0029(6) 0.0067(7)
C19 0.0472(11) 0.0573(12) 0.0410(10) 0.0018(8) 0.0050(8) 0.0251(9)
C20 0.0759(14) 0.0436(10) 0.0374(9) -0.0039(8) 0.0075(9) 0.0267(10)
C21 0.0706(13) 0.0347(9) 0.0330(9) -0.0060(7) -0.0030(8) 0.0075(9)
C22 0.0438(9) 0.0303(8) 0.0294(8) 0.0000(6) -0.0017(7) 0.0032(7)
C23 0.0260(7) 0.0293(8) 0.0251(7) 0.0016(6) 0.0036(6) -0.0025(6)
C24 0.0303(8) 0.0292(8) 0.0292(7) 0.0014(6) 0.0036(6) -0.0024(6)
C25 0.0436(10) 0.0319(8) 0.0377(9) -0.0023(7) 0.0008(7) -0.0089(7)
C26 0.0383(9) 0.0350(9) 0.0485(10) 0.0093(7) 0.0025(8) -0.0104(7)
C27 0.0368(9) 0.0393(9) 0.0397(9) 0.0123(7) 0.0118(7) -0.0036(7)
C28 0.0365(9) 0.0333(8) 0.0293(8) 0.0043(6) 0.0084(6) -0.0005(7)
C29 0.0809(14) 0.0440(10) 0.0268(8) 0.0069(7) 0.0111(9) -0.0067(10)
C30 0.0679(14) 0.0532(12) 0.0710(14) 0.0132(10) -0.0001(11) -0.0325(11)
C31 0.0441(9) 0.0324(8) 0.0309(8) -0.0052(6) 0.0085(7) -0.0035(7)
C32 0.0324(8) 0.0297(7) 0.0203(7) 0.0021(5) 0.0033(6) -0.0038(6)
C33 0.0386(9) 0.0376(9) 0.0258(7) -0.0009(6) 0.0016(6) -0.0057(7)
C34 0.0510(11) 0.0406(9) 0.0305(8) -0.0075(7) 0.0022(7) -0.0135(8)
C35 0.0606(12) 0.0357(9) 0.0336(9) -0.0055(7) 0.0145(8) -0.0068(8)
C36 0.0436(10) 0.0375(9) 0.0359(9) -0.0007(7) 0.0155(7) -0.0005(7)
C37 0.0368(9) 0.0328(8) 0.0248(7) 0.0015(6) 0.0081(6) -0.0039(7)
C38 0.0291(8) 0.0471(10) 0.0353(8) -0.0026(7) 0.0090(7) -0.0018(7)
C39 0.0846(16) 0.0533(13) 0.0662(14) -0.0282(11) 0.0280(12) -0.0132(12)
C40 0.0381(10) 0.0739(14) 0.0410(10) -0.0209(9) -0.0073(8) -0.0080(9)

loop_
_atom_type_symbol
_atom_type_description
_atom_type_scat_dispersion_real
_atom_type_scat_dispersion_imag
_atom_type_scat_source
C C 0.0033 0.0016 'International Tables Vol C Tables 4.2.6.8 and 6.1.1.4'
H H 0.0000 0.0000 'International Tables Vol C Tables 4.2.6.8 and 6.1.1.4'
B B 0.0013 0.0007 'International Tables Vol C Tables 4.2.6.8 and 6.1.1.4'
P P 0.1023 0.0942 'International Tables Vol C Tables 4.2.6.8 and 6.1.1.4'

loop_
_geom_angle_atom_site_label_1
_geom_angle_atom_site_label_2
_geom_angle_atom_site_label_3
_geom_angle
C7 P1 C17 104.53(7)
C7 P1 C11 108.83(6)
C17 P1 C11 103.42(7)
C7 P1 B1 93.92(6)
C17 P1 B1 118.88(6)
C11 P1 B1 124.75(7)
C1 B1 C23 109.58(12)
C1 B1 C32 118.37(12)
C23 B1 C32 118.90(12)
C1 B1 P1 93.82(9)
C23 B1 P1 117.67(10)
C32 B1 P1 95.21(9)
C2 C1 C6 116.78(13)
C2 C1 B1 123.67(13)
C6 C1 B1 119.55(12)
C1 C2 C3 121.88(14)
C1 C2 H2A 119.1
C3 C2 H2A 119.1
C4 C3 C2 120.85(15)
C4 C3 H3A 119.6
C2 C3 H3A 119.6
C3 C4 C5 120.31(14)
C3 C4 H4A 119.8
C5 C4 H4A 119.8
C4 C5 C10 124.30(14)
C4 C5 C6 117.84(14)
C10 C5 C6 117.86(14)
C7 C6 C1 118.62(12)
C7 C6 C5 119.41(13)
C1 C6 C5 121.97(13)
C8 C7 C6 120.72(13)
C8 C7 P1 128.37(12)
C6 C7 P1 110.90(10)
C7 C8 C9 119.37(15)
C7 C8 H8A 120.3
C9 C8 H8A 120.3
C10 C9 C8 120.94(14)
C10 C9 H9A 119.5
C8 C9 H9A 119.5
C9 C10 C5 121.37(14)
C9 C10 H10A 119.3
C5 C10 H10A 119.3
C12 C11 C16 118.75(14)
C12 C11 P1 122.69(12)
C16 C11 P1 118.57(11)
C13 C12 C11 120.16(16)
C13 C12 H12A 119.9
C11 C12 H12A 119.9
C14 C13 C12 120.54(16)
C14 C13 H13A 119.7
C12 C13 H13A 119.7
C15 C14 C13 119.99(16)
C15 C14 H14A 120.0
C13 C14 H14A 120.0
C14 C15 C16 119.85(16)
C14 C15 H15A 120.1
C16 C15 H15A 120.1
C15 C16 C11 120.68(16)
C15 C16 H16A 119.7
C11 C16 H16A 119.7
C18 C17 C22 118.90(14)
C18 C17 P1 121.36(12)
C22 C17 P1 119.72(12)
C17 C18 C19 120.34(17)
C17 C18 H18A 119.8
C19 C18 H18A 119.8
C20 C19 C18 120.32(17)
C20 C19 H19A 119.8
C18 C19 H19A 119.8
C19 C20 C21 119.72(16)
C19 C20 H20A 120.1
C21 C20 H20A 120.1
C20 C21 C22 120.63(17)
C20 C21 H21A 119.7
C22 C21 H21A 119.7
C21 C22 C17 120.08(16)
C21 C22 H22A 120.0
C17 C22 H22A 120.0
C24 C23 C28 115.64(13)
C24 C23 B1 121.76(12)
C28 C23 B1 122.49(13)
C25 C24 C23 121.09(14)
C25 C24 C31 114.63(14)
C23 C24 C31 124.07(13)
C26 C25 C24 122.20(15)
C26 C25 H25A 118.9
C24 C25 H25A 118.9
C27 C26 C25 116.82(15)
C27 C26 C30 121.53(16)
C25 C26 C30 121.61(17)
C26 C27 C28 122.59(14)
C26 C27 H27A 118.7
C28 C27 H27A 118.7
C27 C28 C23 120.61(14)
C27 C28 C29 115.75(14)
C23 C28 C29 123.53(14)
C28 C29 H29A 109.5
C28 C29 H29B 109.5
H29A C29 H29B 109.5
C28 C29 H29C 109.5
H29A C29 H29C 109.5
H29B C29 H29C 109.5
C26 C30 H30A 109.5
C26 C30 H30B 109.5
H30A C30 H30B 109.5
C26 C30 H30C 109.5
H30A C30 H30C 109.5
H30B C30 H30C 109.5
C24 C31 H31A 109.5
C24 C31 H31B 109.5
H31A C31 H31B 109.5
C24 C31 H31C 109.5
H31A C31 H31C 109.5
H31B C31 H31C 109.5
C33 C32 C37 115.89(13)
C33 C32 B1 124.71(13)
C37 C32 B1 119.34(13)
C34 C33 C32 120.52(15)
C34 C33 C40 115.32(15)
C32 C33 C40 124.15(14)
C35 C34 C33 123.08(16)
C35 C34 H34A 118.5
C33 C34 H34A 118.5
C34 C35 C36 116.85(15)
C34 C35 C39 121.74(18)
C36 C35 C39 121.41(18)
C35 C36 C37 122.18(16)
C35 C36 H36A 118.9
C37 C36 H36A 118.9
C36 C37 C32 121.47(15)
C36 C37 C38 115.51(14)
C32 C37 C38 123.02(13)
C37 C38 H38A 109.5
C37 C38 H38B 109.5
H38A C38 H38B 109.5
C37 C38 H38C 109.5
H38A C38 H38C 109.5
H38B C38 H38C 109.5
C35 C39 H39A 109.5
C35 C39 H39B 109.5
H39A C39 H39B 109.5
C35 C39 H39C 109.5
H39A C39 H39C 109.5
H39B C39 H39C 109.5
C33 C40 H40A 109.5
C33 C40 H40B 109.5
H40A C40 H40B 109.5
C33 C40 H40C 109.5
H40A C40 H40C 109.5
H40B C40 H40C 109.5

loop_
_geom_bond_atom_site_label_1
_geom_bond_atom_site_label_2
_geom_bond_distance
P1 C7 1.8098(14)
P1 C17 1.8200(15)
P1 C11 1.8274(15)
P1 B1 2.1612(16)
B1 C1 1.624(2)
B1 C23 1.628(2)
B1 C32 1.648(2)
C1 C2 1.377(2)
C1 C6 1.4218(19)
C2 C3 1.411(2)
C2 H2A 0.9500
C3 C4 1.363(2)
C3 H3A 0.9500
C4 C5 1.412(2)
C4 H4A 0.9500
C5 C10 1.416(2)
C5 C6 1.423(2)
C6 C7 1.419(2)
C7 C8 1.377(2)
C8 C9 1.407(2)
C8 H8A 0.9500
C9 C10 1.364(2)
C9 H9A 0.9500
C10 H10A 0.9500
C11 C12 1.394(2)
C11 C16 1.396(2)
C12 C13 1.386(2)
C12 H12A 0.9500
C13 C14 1.382(3)
C13 H13A 0.9500
C14 C15 1.380(3)
C14 H14A 0.9500
C15 C16 1.389(2)
C15 H15A 0.9500
C16 H16A 0.9500
C17 C18 1.388(2)
C17 C22 1.391(2)
C18 C19 1.389(2)
C18 H18A 0.9500
C19 C20 1.369(3)
C19 H19A 0.9500
C20 C21 1.380(3)
C20 H20A 0.9500
C21 C22 1.382(2)
C21 H21A 0.9500
C22 H22A 0.9500
C23 C24 1.416(2)
C23 C28 1.4238(19)
C24 C25 1.394(2)
C24 C31 1.517(2)
C25 C26 1.386(2)
C25 H25A 0.9500
C26 C27 1.384(2)
C26 C30 1.508(2)
C27 C28 1.394(2)
C27 H27A 0.9500
C28 C29 1.513(2)
C29 H29A 0.9800
C29 H29B 0.9800
C29 H29C 0.9800
C30 H30A 0.9800
C30 H30B 0.9800
C30 H30C 0.9800
C31 H31A 0.9800
C31 H31B 0.9800
C31 H31C 0.9800
C32 C33 1.414(2)
C32 C37 1.423(2)
C33 C34 1.399(2)
C33 C40 1.517(2)
C34 C35 1.380(3)
C34 H34A 0.9500
C35 C36 1.382(2)
C35 C39 1.511(2)
C36 C37 1.392(2)
C36 H36A 0.9500
C37 C38 1.512(2)
C38 H38A 0.9800
C38 H38B 0.9800
C38 H38C 0.9800
C39 H39A 0.9800
C39 H39B 0.9800
C39 H39C 0.9800
C40 H40A 0.9800
C40 H40B 0.9800
C40 H40C 0.9800
